data_8103921
loop_
_publ_author_name
'Somer, M.'
'von Schnering, H.G.'
'Curda, J.'
'Carrillo-Cabrera, W.'
'Peters, K.'

_publ_section_title
;
 Crystal structure of tribarium arsenide borate, Ba3 As (B O3)
;
_journal_name_full
;
Zeitschrift fuer Kristallographie - New Crystal Structures
;
_journal_page_first 300
_journal_page_last 300
_journal_volume 212
_journal_year 1997
_chemical_formula_sum 'As B Ba3 O3'
_chemical_name_systematic 'Ba3 As (B O3)'
_space_group_IT_number 194
_symmetry_space_group_name_Hall '-P 6c 2c'
_symmetry_space_group_name_H-M 'P 63/m m c'
_cell_angle_alpha 90
_cell_angle_beta 90
_cell_angle_gamma 120
_cell_formula_units_Z 2
_cell_length_a 5.528
_cell_length_b 5.528
_cell_length_c 13.606
_cell_volume 360.078
_citation_journal_id_ASTM ZKNSFT
_cod_data_source_file Somer_ZKNSFT_1997_1978.cif
_cod_data_source_block As1B1Ba3O3
_cod_original_cell_volume 360.0785
_cod_original_formula_sum 'As1 B1 Ba3 O3'
_cod_database_code 8103921

loop_
_symmetry_equiv_pos_as_xyz
x,y,z
x-y,x,z+1/2
-y,x-y,z
-x,-y,z+1/2
-x+y,-x,z
y,-x+y,z+1/2
-y,-x,-z+1/2
x-y,-y,-z
x,x-y,-z+1/2
y,x,-z
-x+y,y,-z+1/2
-x,-x+y,-z
-x,-y,-z
-x+y,-x,-z-1/2
y,-x+y,-z
x,y,-z-1/2
x-y,x,-z
-y,x-y,-z-1/2
y,x,z-1/2
-x+y,y,z
-x,-x+y,z-1/2
-y,-x,z
x-y,-y,z-1/2
x,x-y,z

loop_
_atom_site_label
_atom_site_type_symbol
_atom_site_fract_x
_atom_site_fract_y
_atom_site_fract_z
_atom_site_occupancy
_atom_site_U_iso_or_equiv
As1 As-3 0 0 0 1 0.0
O1 O-2 0.5225 1.045 0.25 1 0.0
Ba1 Ba+2 0.33333 0.66667 0.09945 1 0.0
B1 B+3 0.33333 0.66667 0.75 1 0.0
Ba2 Ba+2 0 0 0.25 1 0.0
